data_7020138
loop_
_publ_author_name
'Nielsen, Renie Birkedal'
'Norby, Poul'
'Kongshaug, Kjell Ove'
'Fjellv\%ag, Helmer'

_publ_section_title
;
 Synthesis, crystal structure and thermal properties of
 Ca6(C12H14O4)4(CO3)(OH)2(H2O)x--a 3D inorganic hybrid material.
;
_journal_issue 39
_journal_name_full 'Dalton transactions (Cambridge, England : 2003)'
_journal_page_first 12082
_journal_page_last 12089
_journal_paper_doi 10.1039/c2dt30651d
_journal_volume 41
_journal_year 2012
_chemical_formula_sum 'Ca H2 O2'
_chemical_formula_weight 74.09
_chemical_name_common Ca(OH)2
_chemical_name_systematic ' ?'
_space_group_IT_number 164
_symmetry_cell_setting trigonal
_symmetry_space_group_name_Hall '-P 3 2"'
_symmetry_space_group_name_H-M 'P -3 m 1'
_cell_angle_alpha 90.0
_cell_angle_beta 90.0
_cell_angle_gamma 120.0
_cell_formula_units_Z 1
_cell_length_a 3.59247(19)
_cell_length_b 3.59247
_cell_length_c 4.9082(4)
_cell_measurement_temperature 298
_cell_volume 54.858(5)
_pd_block_id 2012-07-24T22:21|RBN_115_DRY_NEW_UDEN_phase2|Renie_Birkedal||
_pd_phase_name Ca(OH)2
_cod_data_source_file c2dt30651d.txt
_cod_data_source_block RBN_115_DRY_NEW_UDEN_phase_2
_cod_depositor_comments
;
The following automatic conversions were performed:

'_geom_bond_publ_flag' value 'N' changed to 'n' according to
/home/saulius/struct/CIF-dictionaries/cif_core.dic dictionary named
'cif_core.dic' version 2.4.2 from 2011-04-26 (26
times).

'_geom_angle_publ_flag' value 'N' changed to 'n' according
to /home/saulius/struct/CIF-dictionaries/cif_core.dic dictionary
named 'cif_core.dic' version 2.4.2 from 2011-04-26 (72 times).

Automatic conversion script
Id: cif_fix_values 1891 2012-01-12 08:04:46Z andrius 
;
_cod_original_cell_volume 54.858(4)
_cod_database_code 7020138

loop_
_symmetry_equiv_pos_site_id
_symmetry_equiv_pos_as_xyz
1 +x,+y,+z
2 -y,x-y,+z
3 y-x,-x,+z
4 y-x,+y,+z
5 -y,-x,+z
6 +x,x-y,+z
-1 -x,-y,-z
-2 +y,y-x,-z
-3 x-y,+x,-z
-4 x-y,-y,-z
-5 +y,+x,-z
-6 -x,y-x,-z

loop_
_atom_site_type_symbol
_atom_site_label
_atom_site_fract_x
_atom_site_fract_y
_atom_site_fract_z
_atom_site_occupancy
_atom_site_thermal_displace_type
_atom_site_U_iso_or_equiv
_atom_site_symmetry_multiplicity
Ca Ca 0.0 0.0 0.0 1.0 Uiso 0.016 1
O O 0.33333 0.66667 0.74602 1.0 Uiso 0.041 2
H H 0.33333 0.66667 0.5744 1.0 Uiso 0.025 2

loop_
_atom_type_symbol
_atom_type_number_in_cell
Ca 1.0
H 2.0
O 2.0

loop_
_geom_angle_atom_site_label_1
_geom_angle_atom_site_label_2
_geom_angle_atom_site_label_3
_geom_angle
_geom_angle_site_symmetry_1
_geom_angle_site_symmetry_3
_geom_angle_publ_flag
Ca Ca Ca 60.0 1_445 1_455 n
Ca Ca Ca 60.0 1_445 1_545 n
Ca Ca Ca 120.0 1_445 1_565 n
Ca Ca Ca 120.0 1_445 1_655 n
Ca Ca Ca 180.0 1_445 1_665 n
Ca Ca O 42.0743(17) 1_445 1_444 n
Ca Ca O 90.0 1_445 1_544 n
Ca Ca O 137.9257(17) 1_445 1_554 n
Ca Ca O 42.0743(17) 1_445 -1_556 n
Ca Ca O 90.0 1_445 -1_566 n
Ca Ca O 137.9257(17) 1_445 -1_666 n
Ca Ca Ca 120.0 1_455 1_545 n
Ca Ca Ca 60.0 1_455 1_565 n
Ca Ca Ca 180.0 1_455 1_655 n
Ca Ca Ca 120.0 1_455 1_665 n
Ca Ca O 42.0743(17) 1_455 1_444 n
Ca Ca O 137.9257(17) 1_455 1_544 n
Ca Ca O 90.0 1_455 1_554 n
Ca Ca O 90.0 1_455 -1_556 n
Ca Ca O 42.0743(17) 1_455 -1_566 n
Ca Ca O 137.9257(17) 1_455 -1_666 n
Ca Ca Ca 180.0 1_545 1_565 n
Ca Ca Ca 60.0 1_545 1_655 n
Ca Ca Ca 120.0 1_545 1_665 n
Ca Ca O 90.0 1_545 1_444 n
Ca Ca O 42.0743(17) 1_545 1_544 n
Ca Ca O 137.9258(17) 1_545 1_554 n
Ca Ca O 42.0743(17) 1_545 -1_556 n
Ca Ca O 137.9257(17) 1_545 -1_566 n
Ca Ca O 90.0 1_545 -1_666 n
Ca Ca Ca 120.0 1_565 1_655 n
Ca Ca Ca 60.0 1_565 1_665 n
Ca Ca O 90.0 1_565 1_444 n
Ca Ca O 137.9257(17) 1_565 1_544 n
Ca Ca O 42.0743(17) 1_565 1_554 n
Ca Ca O 137.9258(17) 1_565 -1_556 n
Ca Ca O 42.0743(17) 1_565 -1_566 n
Ca Ca O 90.0 1_565 -1_666 n
Ca Ca Ca 60.0 1_655 1_665 n
Ca Ca O 137.9257(17) 1_655 1_444 n
Ca Ca O 42.0743(17) 1_655 1_544 n
Ca Ca O 90.0 1_655 1_554 n
Ca Ca O 90.0 1_655 -1_556 n
Ca Ca O 137.9257(17) 1_655 -1_566 n
Ca Ca O 42.0743(17) 1_655 -1_666 n
Ca Ca O 137.9257(17) 1_665 1_444 n
Ca Ca O 90.0 1_665 1_544 n
Ca Ca O 42.0743(17) 1_665 1_554 n
Ca Ca O 137.9257(17) 1_665 -1_556 n
Ca Ca O 90.0 1_665 -1_566 n
Ca Ca O 42.0743(17) 1_665 -1_666 n
O Ca O 95.8514(33) 1_444 1_544 n
O Ca O 95.8514(33) 1_444 1_554 n
O Ca O 84.1486(33) 1_444 -1_556 n
O Ca O 84.1486(33) 1_444 -1_566 n
O Ca O 180.0 1_444 -1_666 n
O Ca O 95.8514(33) 1_544 1_554 n
O Ca O 84.1486(33) 1_544 -1_556 n
O Ca O 180.0 1_544 -1_566 n
O Ca O 84.1486(33) 1_544 -1_666 n
O Ca O 180.0 1_554 -1_556 n
O Ca O 84.1486(33) 1_554 -1_566 n
O Ca O 84.1486(33) 1_554 -1_666 n
O Ca O 95.8514(33) -1_556 -1_566 n
O Ca O 95.8514(33) -1_556 -1_666 n
O Ca O 95.8514(33) -1_566 -1_666 n
Ca O Ca 95.8514(33) 1_556 1_566 n
Ca O Ca 95.8514(33) 1_556 1_666 n
Ca O H 121.0067(25) 1_556 1_555 n
Ca O Ca 95.8514(33) 1_566 1_666 n
Ca O H 121.0067(25) 1_566 1_555 n
Ca O H 121.0067(25) 1_666 1_555 n

loop_
_geom_bond_atom_site_label_1
_geom_bond_atom_site_label_2
_geom_bond_distance
_geom_bond_site_symmetry_2
_geom_bond_publ_flag
Ca Ca 3.59247(19) 1_445 n
Ca Ca 3.59247(19) 1_455 n
Ca Ca 3.59247(19) 1_545 n
Ca Ca 3.59247(19) 1_565 n
Ca Ca 3.59247(19) 1_655 n
Ca Ca 3.59247(19) 1_665 n
Ca O 2.41990(11) 1_444 n
Ca O 2.41990(11) 1_544 n
Ca O 2.41990(11) 1_554 n
Ca O 2.41990(11) -1_556 n
Ca O 2.41990(11) -1_566 n
Ca O 2.41990(11) -1_666 n
Ca H 2.94374(15) 1_444 n
Ca H 2.94374(15) 1_544 n
Ca H 2.94374(15) 1_554 n
Ca H 2.94374(15) -1_556 n
Ca H 2.94374(15) -1_566 n
Ca H 2.94374(15) -1_666 n
O Ca 2.41990(11) 1_556 n
O Ca 2.41990(11) 1_566 n
O Ca 2.41990(11) 1_666 n
O H 0.84235(7) 1_555 n
H Ca 2.94374(15) 1_556 n
H Ca 2.94374(15) 1_566 n
H Ca 2.94374(15) 1_666 n
H O 0.84235(7) 1_555 n

loop_
_pd_block_diffractogram_id
2012-07-24T22:21|RBN_115_DRY_NEW_UDEN_H_01|Renie_Birkedal|SNBL_high_res
